data_7127105
loop_
_publ_author_name
'Raghavan, Adharsh'
'Anderson, Nickolas H.'
'Tatebe, Caleb J.'
'Stanley, Dalton A.'
'Zeller, Matthias'
'Bart, Suzanne C.'

_publ_section_title
;
 Insight into geometric preferences in uranium(VI) mixed tris(imido)
 systems.
;
_journal_issue 75
_journal_name_full 'Chemical communications (Cambridge, England)'
_journal_page_first 11138
_journal_page_last 11141
_journal_paper_doi 10.1039/d0cc03261a
_journal_volume 56
_journal_year 2020
_chemical_formula_sum 'C57 H70 N6 U'
_chemical_formula_weight 1077.22
_chemical_name_common 2-detp
_chemical_name_systematic '[MesPDIMe]U(N-detp)3'
_chemical_properties_physical Air-sensitive,Moisture-sensitive
_space_group_crystal_system monoclinic
_space_group_IT_number 14
_space_group_name_Hall '-P 2yn'
_space_group_name_H-M_alt 'P 1 21/n 1'
_atom_sites_solution_hydrogens geom
_atom_sites_solution_primary direct
_atom_sites_solution_secondary difmap
_audit_creation_method SHELXL-2014/7
_audit_update_record
;
2020-04-10 deposited with the CCDC.	2020-08-10 downloaded from the CCDC.
;
_cell_angle_alpha 90
_cell_angle_beta 90.829(3)
_cell_angle_gamma 90
_cell_formula_units_Z 4
_cell_length_a 14.6346(5)
_cell_length_b 21.6509(7)
_cell_length_c 15.5875(5)
_cell_measurement_reflns_used 39257
_cell_measurement_temperature 100(2)
_cell_measurement_theta_max 66.586
_cell_measurement_theta_min 3.494
_cell_volume 4938.4(3)
_computing_cell_refinement 'HKL3000 (Otwinowski & Minor, 1997)'
_computing_data_collection 'CrystalClear-SM Expert 2.1 b32 (Rigaku, 2014)'
_computing_data_reduction 'HKL3000 (Otwinowski & Minor, 1997)'
_computing_structure_refinement
;  
SHELXL-2014/7 (Sheldrick, 2014), 
SHELXLE Rev816 (H\"ubschle et al., 2011)
;
_computing_structure_solution 'SHELXS-97 (Sheldrick, 2008)'
_diffrn_ambient_temperature 100(2)
_diffrn_measured_fraction_theta_full 0.959
_diffrn_measured_fraction_theta_max 0.959
_diffrn_measurement_device_type 'Rigaku Rapid II curved image plate diffractometer'
_diffrn_measurement_method 'omega scans'
_diffrn_radiation_monochromator 'laterally graded multilayer (Goebel) mirror'
_diffrn_radiation_type CuK\a
_diffrn_radiation_wavelength 1.54178
_diffrn_reflns_av_R_equivalents 0.0549
_diffrn_reflns_av_unetI/netI 0.0372
_diffrn_reflns_Laue_measured_fraction_full 0.959
_diffrn_reflns_Laue_measured_fraction_max 0.959
_diffrn_reflns_limit_h_max 17
_diffrn_reflns_limit_h_min -16
_diffrn_reflns_limit_k_max 23
_diffrn_reflns_limit_k_min -25
_diffrn_reflns_limit_l_max 18
_diffrn_reflns_limit_l_min -18
_diffrn_reflns_number 39257
_diffrn_reflns_point_group_measured_fraction_full 0.959
_diffrn_reflns_point_group_measured_fraction_max 0.959
_diffrn_reflns_theta_full 66.586
_diffrn_reflns_theta_max 66.586
_diffrn_reflns_theta_min 3.494
_diffrn_source 'microfocus X-ray tube'
_exptl_absorpt_coefficient_mu 9.575
_exptl_absorpt_correction_T_max 0.646
_exptl_absorpt_correction_T_min 0.217
_exptl_absorpt_correction_type multi-scan
_exptl_absorpt_process_details 'SCALEPACK (Otwinowski & Minor, 1997)'
_exptl_crystal_colour black
_exptl_crystal_density_diffrn 1.449
_exptl_crystal_description plate
_exptl_crystal_F_000 2184
_exptl_crystal_recrystallization_method 'Re-crystallisation from solvent: THF'
_exptl_crystal_size_max 0.230
_exptl_crystal_size_mid 0.200
_exptl_crystal_size_min 0.050
_refine_diff_density_max 3.429
_refine_diff_density_min -3.315
_refine_diff_density_rms 0.218
_refine_ls_extinction_method none
_refine_ls_goodness_of_fit_ref 1.153
_refine_ls_hydrogen_treatment constr
_refine_ls_matrix_type full
_refine_ls_number_parameters 591
_refine_ls_number_reflns 8382
_refine_ls_number_restraints 0
_refine_ls_restrained_S_all 1.153
_refine_ls_R_factor_all 0.0776
_refine_ls_R_factor_gt 0.0672
_refine_ls_shift/su_max 0.000
_refine_ls_shift/su_mean 0.000
_refine_ls_structure_factor_coef Fsqd
_refine_ls_weighting_details 'w=1/[\s^2^(Fo^2^)+(0.1495P)^2^+4.6136P] where P=(Fo^2^+2Fc^2^)/3'
_refine_ls_weighting_scheme calc
_refine_ls_wR_factor_gt 0.1946
_refine_ls_wR_factor_ref 0.2096
_reflns_Friedel_coverage 0.000
_reflns_number_gt 7047
_reflns_number_total 8382
_reflns_threshold_expression 'I > 2\s(I)'
_cod_data_source_file d0cc03261a2.cif
_cod_data_source_block AR-1-186c
_cod_depositor_comments 'Adding full bibliography for 7127104--7127106.cif.'
_cod_original_sg_symbol_H-M 'P 21/n'
_cod_database_code 7127105
_shelx_shelxl_version_number 2014/7
_shelx_space_group_comment
;
The symmetry employed for this shelxl refinement is uniquely defined
by the following loop, which should always be used as a source of
symmetry information in preference to the above space-group names.
They are only intended as comments.
;
_shelx_estimated_absorpt_t_min 0.217
_shelx_estimated_absorpt_t_max 0.646

loop_
_space_group_symop_operation_xyz
'x, y, z'
'-x+1/2, y+1/2, -z+1/2'
'-x, -y, -z'
'x-1/2, -y-1/2, z-1/2'

loop_
_atom_site_label
_atom_site_type_symbol
_atom_site_fract_x
_atom_site_fract_y
_atom_site_fract_z
_atom_site_U_iso_or_equiv
_atom_site_adp_type
_atom_site_occupancy
_atom_site_site_symmetry_order
_atom_site_calc_flag
_atom_site_refinement_flags_posn
_atom_site_refinement_flags_adp
_atom_site_refinement_flags_occupancy
_atom_site_disorder_assembly
_atom_site_disorder_group
C1 C 0.7250(7) -0.0171(4) 0.3543(6) 0.048(2) Uani 1 1 d . . . . .
H1A H 0.6950 -0.0503 0.3216 0.071 Uiso 1 1 calc R U . . .
H1B H 0.6962 -0.0131 0.4104 0.071 Uiso 1 1 calc R U . . .
H1C H 0.7899 -0.0270 0.3624 0.071 Uiso 1 1 calc R U . . .
C2 C 0.7155(5) 0.0431(4) 0.3055(5) 0.0348(19) Uani 1 1 d . . . . .
C3 C 0.7436(5) 0.0439(4) 0.2138(6) 0.0340(18) Uani 1 1 d . . . . .
C4 C 0.7843(6) -0.0081(4) 0.1767(6) 0.041(2) Uani 1 1 d . . . . .
H4 H 0.7970 -0.0441 0.2097 0.050 Uiso 1 1 calc R U . . .
C5 C 0.8056(6) -0.0053(4) 0.0903(6) 0.039(2) Uani 1 1 d . . . . .
H5 H 0.8341 -0.0394 0.0631 0.047 Uiso 1 1 calc R U . . .
C6 C 0.7847(6) 0.0482(4) 0.0433(6) 0.0357(18) Uani 1 1 d . . . . .
H6 H 0.7975 0.0508 -0.0161 0.043 Uiso 1 1 calc R U . . .
C7 C 0.7451(6) 0.0972(4) 0.0857(6) 0.0348(19) Uani 1 1 d . . . . .
C8 C 0.7290(5) 0.1580(4) 0.0417(5) 0.0318(17) Uani 1 1 d . . . . .
C9 C 0.7502(6) 0.1611(4) -0.0526(5) 0.040(2) Uani 1 1 d . . . . .
H9A H 0.7173 0.1281 -0.0830 0.061 Uiso 1 1 calc R U . . .
H9B H 0.8161 0.1559 -0.0604 0.061 Uiso 1 1 calc R U . . .
H9C H 0.7310 0.2012 -0.0755 0.061 Uiso 1 1 calc R U . . .
C10 C 0.6691(6) 0.0935(4) 0.4303(6) 0.0373(19) Uani 1 1 d . . . . .
C11 C 0.7436(6) 0.1033(4) 0.4873(6) 0.040(2) Uani 1 1 d . . . . .
C12 C 0.7280(7) 0.0985(5) 0.5738(6) 0.048(2) Uani 1 1 d . . . . .
H12 H 0.7773 0.1048 0.6131 0.057 Uiso 1 1 calc R U . . .
C13 C 0.6412(7) 0.0845(5) 0.6057(6) 0.047(2) Uani 1 1 d . . . . .
C14 C 0.5710(6) 0.0786(4) 0.5477(6) 0.043(2) Uani 1 1 d . . . . .
H14 H 0.5114 0.0713 0.5688 0.052 Uiso 1 1 calc R U . . .
C15 C 0.5819(6) 0.0828(4) 0.4598(6) 0.043(2) Uani 1 1 d . . . . .
C16 C 0.8386(6) 0.1161(5) 0.4542(6) 0.045(2) Uani 1 1 d . . . . .
H16A H 0.8613 0.0796 0.4239 0.068 Uiso 1 1 calc R U . . .
H16B H 0.8798 0.1258 0.5025 0.068 Uiso 1 1 calc R U . . .
H16C H 0.8363 0.1513 0.4146 0.068 Uiso 1 1 calc R U . . .
C17 C 0.6298(9) 0.0726(6) 0.7004(7) 0.066(3) Uani 1 1 d . . . . .
H17A H 0.5688 0.0859 0.7177 0.099 Uiso 1 1 calc R U . . .
H17B H 0.6761 0.0959 0.7329 0.099 Uiso 1 1 calc R U . . .
H17C H 0.6372 0.0284 0.7120 0.099 Uiso 1 1 calc R U . . .
C18 C 0.5023(7) 0.0746(5) 0.3989(7) 0.051(2) Uani 1 1 d . . . . .
H18A H 0.4848 0.1148 0.3748 0.077 Uiso 1 1 calc R U . . .
H18B H 0.4506 0.0570 0.4298 0.077 Uiso 1 1 calc R U . . .
H18C H 0.5196 0.0467 0.3524 0.077 Uiso 1 1 calc R U . . .
C19 C 0.6915(6) 0.2629(4) 0.0457(5) 0.0313(18) Uani 1 1 d . . . . .
C20 C 0.7692(7) 0.2997(4) 0.0365(6) 0.038(2) Uani 1 1 d . . . . .
C21 C 0.7576(6) 0.3576(4) -0.0021(6) 0.041(2) Uani 1 1 d . . . . .
H21 H 0.8092 0.3838 -0.0074 0.049 Uiso 1 1 calc R U . . .
C22 C 0.6739(6) 0.3780(4) -0.0327(5) 0.039(2) Uani 1 1 d . . . . .
C23 C 0.5973(6) 0.3396(4) -0.0226(5) 0.0367(19) Uani 1 1 d . . . . .
H23 H 0.5394 0.3532 -0.0435 0.044 Uiso 1 1 calc R U . . .
C24 C 0.6044(6) 0.2824(4) 0.0170(6) 0.0363(19) Uani 1 1 d . . . . .
C25 C 0.8627(6) 0.2785(4) 0.0650(7) 0.044(2) Uani 1 1 d . . . . .
H25A H 0.8827 0.2446 0.0281 0.066 Uiso 1 1 calc R U . . .
H25B H 0.8604 0.2642 0.1245 0.066 Uiso 1 1 calc R U . . .
H25C H 0.9058 0.3130 0.0608 0.066 Uiso 1 1 calc R U . . .
C26 C 0.6649(8) 0.4407(4) -0.0754(7) 0.050(2) Uani 1 1 d . . . . .
H26A H 0.6786 0.4369 -0.1365 0.074 Uiso 1 1 calc R U . . .
H26B H 0.7078 0.4697 -0.0483 0.074 Uiso 1 1 calc R U . . .
H26C H 0.6023 0.4560 -0.0690 0.074 Uiso 1 1 calc R U . . .
C27 C 0.5222(6) 0.2418(4) 0.0281(6) 0.044(2) Uani 1 1 d . . . . .
H27A H 0.4687 0.2613 0.0011 0.066 Uiso 1 1 calc R U . . .
H27B H 0.5111 0.2359 0.0895 0.066 Uiso 1 1 calc R U . . .
H27C H 0.5333 0.2016 0.0012 0.066 Uiso 1 1 calc R U . . .
C28 C 0.8766(6) 0.2360(4) 0.2832(6) 0.038(2) Uani 1 1 d . . . . .
C29 C 0.9551(6) 0.1989(4) 0.2586(6) 0.0320(19) Uani 1 1 d . . . . .
C30 C 1.0399(6) 0.2236(5) 0.2699(6) 0.042(2) Uani 1 1 d . . . . .
H30 H 1.0909 0.1981 0.2577 0.050 Uiso 1 1 calc R U . . .
C31 C 1.0570(7) 0.2821(5) 0.2976(7) 0.051(3) Uani 1 1 d . . . . .
H31 H 1.1174 0.2981 0.3008 0.061 Uiso 1 1 calc R U . . .
C32 C 0.9826(7) 0.3172(4) 0.3207(7) 0.045(2) Uani 1 1 d . . . . .
H32 H 0.9932 0.3578 0.3419 0.054 Uiso 1 1 calc R U . . .
C33 C 0.8929(6) 0.2963(4) 0.3145(6) 0.040(2) Uani 1 1 d . . . . .
C34 C 0.9349(6) 0.1357(4) 0.2200(6) 0.040(2) Uani 1 1 d . . . . .
H34A H 0.8963 0.1122 0.2601 0.049 Uiso 1 1 calc R U . . .
H34B H 0.8994 0.1414 0.1660 0.049 Uiso 1 1 calc R U . . .
C35 C 1.0195(7) 0.0978(4) 0.2009(7) 0.046(2) Uani 1 1 d . . . . .
H35A H 1.0575 0.1201 0.1599 0.069 Uiso 1 1 calc R U . . .
H35B H 1.0012 0.0579 0.1764 0.069 Uiso 1 1 calc R U . . .
H35C H 1.0545 0.0910 0.2541 0.069 Uiso 1 1 calc R U . . .
C36 C 0.8160(6) 0.3366(4) 0.3444(6) 0.043(2) Uani 1 1 d . . . . .
H36A H 0.7579 0.3222 0.3178 0.052 Uiso 1 1 calc R U . . .
H36B H 0.8267 0.3796 0.3253 0.052 Uiso 1 1 calc R U . . .
C37 C 0.8077(8) 0.3353(5) 0.4415(7) 0.056(3) Uani 1 1 d . . . . .
H37A H 0.7524 0.3575 0.4582 0.084 Uiso 1 1 calc R U . . .
H37B H 0.8614 0.3551 0.4678 0.084 Uiso 1 1 calc R U . . .
H37C H 0.8040 0.2924 0.4611 0.084 Uiso 1 1 calc R U . . .
C38 C 0.5678(6) 0.3222(4) 0.3229(6) 0.038(2) Uani 1 1 d . . . . .
C39 C 0.5366(6) 0.3767(4) 0.2814(6) 0.043(2) Uani 1 1 d . . . . .
C40 C 0.4949(5) 0.4213(4) 0.3314(6) 0.0372(19) Uani 1 1 d . . . . .
H40 H 0.4716 0.4575 0.3046 0.045 Uiso 1 1 calc R U . . .
C41 C 0.4859(6) 0.4144(4) 0.4209(7) 0.048(2) Uani 1 1 d . . . . .
H41 H 0.4572 0.4456 0.4538 0.057 Uiso 1 1 calc R U . . .
C42 C 0.5198(6) 0.3608(4) 0.4607(6) 0.044(2) Uani 1 1 d . . . . .
H42 H 0.5151 0.3563 0.5211 0.053 Uiso 1 1 calc R U . . .
C43 C 0.5601(7) 0.3145(4) 0.4136(7) 0.040(2) Uani 1 1 d . . . . .
C44 C 0.5472(6) 0.3822(4) 0.1856(6) 0.044(2) Uani 1 1 d . . . . .
H44A H 0.5141 0.3476 0.1576 0.053 Uiso 1 1 calc R U . . .
H44B H 0.6127 0.3778 0.1719 0.053 Uiso 1 1 calc R U . . .
C45 C 0.5124(7) 0.4425(4) 0.1477(6) 0.048(2) Uani 1 1 d . . . . .
H45A H 0.5235 0.4431 0.0859 0.072 Uiso 1 1 calc R U . . .
H45B H 0.5446 0.4772 0.1751 0.072 Uiso 1 1 calc R U . . .
H45C H 0.4467 0.4462 0.1578 0.072 Uiso 1 1 calc R U . . .
C46 C 0.5963(7) 0.2555(5) 0.4529(6) 0.045(2) Uani 1 1 d . . . . .
H46A H 0.6555 0.2458 0.4261 0.054 Uiso 1 1 calc R U . . .
H46B H 0.5534 0.2217 0.4381 0.054 Uiso 1 1 calc R U . . .
C47 C 0.6105(7) 0.2564(5) 0.5515(6) 0.052(3) Uani 1 1 d . . . . .
H47A H 0.6551 0.2884 0.5671 0.078 Uiso 1 1 calc R U . . .
H47B H 0.6332 0.2161 0.5707 0.078 Uiso 1 1 calc R U . . .
H47C H 0.5522 0.2653 0.5791 0.078 Uiso 1 1 calc R U . . .
C48 C 0.4491(5) 0.1349(4) 0.1991(5) 0.0343(18) Uani 1 1 d . . . . .
C49 C 0.3738(6) 0.1602(4) 0.2423(6) 0.040(2) Uani 1 1 d . . . . .
C50 C 0.2883(6) 0.1340(5) 0.2299(6) 0.042(2) Uani 1 1 d . . . . .
H50 H 0.2382 0.1496 0.2615 0.051 Uiso 1 1 calc R U . . .
C51 C 0.2734(6) 0.0861(5) 0.1734(7) 0.050(2) Uani 1 1 d . . . . .
H51 H 0.2138 0.0694 0.1656 0.060 Uiso 1 1 calc R U . . .
C52 C 0.3463(6) 0.0621(4) 0.1276(6) 0.041(2) Uani 1 1 d . . . . .
H52 H 0.3364 0.0292 0.0882 0.049 Uiso 1 1 calc R U . . .
C53 C 0.4344(6) 0.0866(4) 0.1396(6) 0.0356(18) Uani 1 1 d . . . . .
C54 C 0.3820(6) 0.2169(4) 0.2962(6) 0.042(2) Uani 1 1 d . . . . .
H54A H 0.4465 0.2225 0.3143 0.050 Uiso 1 1 calc R U . . .
H54B H 0.3451 0.2117 0.3485 0.050 Uiso 1 1 calc R U . . .
C55 C 0.3495(7) 0.2743(5) 0.2478(6) 0.050(3) Uani 1 1 d . . . . .
H55A H 0.3855 0.2794 0.1958 0.075 Uiso 1 1 calc R U . . .
H55B H 0.3573 0.3107 0.2845 0.075 Uiso 1 1 calc R U . . .
H55C H 0.2848 0.2697 0.2320 0.075 Uiso 1 1 calc R U . . .
C56 C 0.5115(6) 0.0580(4) 0.0911(6) 0.040(2) Uani 1 1 d . . . . .
H56A H 0.5635 0.0872 0.0898 0.048 Uiso 1 1 calc R U . . .
H56B H 0.4914 0.0501 0.0312 0.048 Uiso 1 1 calc R U . . .
C57 C 0.5426(6) -0.0027(4) 0.1326(6) 0.044(2) Uani 1 1 d . . . . .
H57A H 0.4907 -0.0312 0.1353 0.067 Uiso 1 1 calc R U . . .
H57B H 0.5660 0.0054 0.1907 0.067 Uiso 1 1 calc R U . . .
H57C H 0.5910 -0.0213 0.0982 0.067 Uiso 1 1 calc R U . . .
N1 N 0.6870(5) 0.0942(3) 0.3379(5) 0.0347(16) Uani 1 1 d . . . . .
N2 N 0.7246(4) 0.0960(3) 0.1684(4) 0.0338(16) Uani 1 1 d . . . . .
N3 N 0.7001(5) 0.2032(3) 0.0871(5) 0.0335(16) Uani 1 1 d . . . . .
N4 N 0.7891(5) 0.2129(3) 0.2709(5) 0.0373(16) Uani 1 1 d . . . . .
N5 N 0.6067(4) 0.2759(3) 0.2753(5) 0.0364(16) Uani 1 1 d . . . . .
N6 N 0.5402(5) 0.1545(3) 0.2157(5) 0.0360(16) Uani 1 1 d . . . . .
U1 U 0.65923(2) 0.19213(2) 0.24465(2) 0.03142(17) Uani 1 1 d . . . . .

loop_
_atom_site_aniso_label
_atom_site_aniso_U_11
_atom_site_aniso_U_22
_atom_site_aniso_U_33
_atom_site_aniso_U_23
_atom_site_aniso_U_13
_atom_site_aniso_U_12
C1 0.045(6) 0.041(5) 0.057(6) 0.003(4) -0.004(4) 0.000(4)
C2 0.013(4) 0.049(5) 0.043(5) 0.013(4) 0.009(3) -0.001(3)
C3 0.026(4) 0.024(4) 0.051(5) 0.010(4) 0.000(4) -0.005(3)
C4 0.034(5) 0.026(5) 0.063(6) 0.001(4) -0.005(4) 0.003(4)
C5 0.036(5) 0.026(4) 0.055(5) -0.012(4) -0.002(4) -0.001(3)
C6 0.033(5) 0.037(5) 0.038(4) -0.006(4) 0.006(4) -0.001(4)
C7 0.028(4) 0.034(5) 0.042(5) -0.003(4) -0.001(4) 0.004(3)
C8 0.020(4) 0.040(5) 0.035(4) 0.008(3) 0.004(3) 0.000(3)
C9 0.041(5) 0.048(5) 0.033(4) -0.005(4) 0.003(4) 0.003(4)
C10 0.035(5) 0.032(5) 0.045(5) -0.008(4) -0.001(4) -0.001(4)
C11 0.040(5) 0.032(5) 0.047(5) 0.002(4) -0.003(4) -0.001(4)
C12 0.049(6) 0.046(6) 0.048(6) -0.003(4) -0.001(4) 0.000(4)
C13 0.052(6) 0.048(6) 0.042(5) 0.000(4) 0.014(4) 0.002(5)
C14 0.043(5) 0.036(5) 0.051(5) 0.007(4) 0.007(4) 0.000(4)
C15 0.038(5) 0.041(5) 0.051(5) -0.003(4) 0.003(4) 0.011(4)
C16 0.036(5) 0.052(6) 0.047(5) 0.001(4) -0.004(4) -0.007(4)
C17 0.079(8) 0.064(7) 0.056(7) 0.002(5) 0.008(6) -0.001(6)
C18 0.036(5) 0.051(6) 0.066(6) 0.009(5) -0.004(5) 0.004(4)
C19 0.036(5) 0.030(4) 0.027(4) -0.001(3) -0.003(3) 0.000(3)
C20 0.034(5) 0.037(5) 0.041(5) 0.001(4) -0.010(4) 0.001(4)
C21 0.037(5) 0.040(5) 0.045(5) 0.004(4) -0.004(4) -0.008(4)
C22 0.048(5) 0.030(5) 0.040(5) 0.005(3) -0.003(4) 0.006(4)
C23 0.034(5) 0.035(5) 0.041(5) -0.006(4) -0.002(4) 0.006(4)
C24 0.034(5) 0.027(4) 0.048(5) 0.000(4) -0.007(4) -0.002(4)
C25 0.026(5) 0.041(5) 0.066(6) 0.007(4) -0.006(4) -0.007(4)
C26 0.053(6) 0.032(5) 0.063(6) 0.008(4) -0.003(5) 0.003(4)
C27 0.032(5) 0.036(5) 0.064(6) -0.003(4) -0.007(4) 0.007(4)
C28 0.029(4) 0.040(5) 0.044(5) 0.006(4) -0.008(4) 0.000(4)
C29 0.020(4) 0.037(5) 0.038(5) 0.001(3) -0.008(4) -0.005(3)
C30 0.026(5) 0.051(6) 0.050(5) 0.004(4) 0.014(4) -0.005(4)
C31 0.034(5) 0.046(6) 0.073(7) -0.003(5) -0.019(5) -0.012(4)
C32 0.041(6) 0.039(5) 0.055(6) -0.001(4) -0.009(5) -0.004(4)
C33 0.029(5) 0.037(5) 0.053(6) -0.005(4) -0.003(4) 0.005(4)
C34 0.027(4) 0.037(5) 0.057(6) -0.004(4) -0.001(4) -0.002(4)
C35 0.048(6) 0.029(5) 0.061(6) -0.001(4) -0.010(5) 0.001(4)
C36 0.034(5) 0.031(5) 0.064(6) 0.001(4) -0.005(4) 0.000(4)
C37 0.050(6) 0.049(6) 0.068(7) -0.009(5) 0.006(5) 0.005(5)
C38 0.017(4) 0.042(5) 0.054(5) -0.015(4) -0.002(4) 0.001(4)
C39 0.028(5) 0.046(6) 0.055(6) -0.006(4) -0.005(4) -0.002(4)
C40 0.020(4) 0.034(5) 0.058(5) 0.005(4) 0.006(4) 0.001(3)
C41 0.029(5) 0.043(6) 0.072(7) -0.016(5) 0.009(4) -0.002(4)
C42 0.034(5) 0.043(5) 0.055(6) -0.005(4) -0.002(4) -0.006(4)
C43 0.022(5) 0.042(5) 0.055(6) -0.005(4) 0.001(4) -0.005(3)
C44 0.037(5) 0.047(6) 0.049(5) -0.002(4) -0.007(4) -0.004(4)
C45 0.045(6) 0.044(6) 0.055(6) 0.006(4) -0.001(4) -0.001(4)
C46 0.047(6) 0.045(6) 0.044(5) 0.003(4) -0.003(4) -0.001(4)
C47 0.045(6) 0.055(6) 0.056(6) 0.006(5) -0.009(5) -0.004(5)
C48 0.027(4) 0.032(4) 0.044(5) 0.004(3) -0.007(4) 0.002(3)
C49 0.029(5) 0.037(5) 0.053(5) 0.004(4) -0.001(4) 0.001(4)
C50 0.023(4) 0.055(6) 0.048(5) -0.006(4) 0.000(4) 0.000(4)
C51 0.022(4) 0.055(6) 0.073(7) 0.003(5) -0.003(4) -0.006(4)
C52 0.028(5) 0.037(5) 0.058(6) -0.003(4) -0.014(4) 0.004(4)
C53 0.028(4) 0.032(5) 0.047(5) 0.001(4) -0.004(4) -0.003(3)
C54 0.023(4) 0.041(5) 0.061(6) -0.004(4) -0.002(4) 0.003(4)
C55 0.051(7) 0.039(6) 0.061(7) -0.007(4) 0.004(5) 0.002(4)
C56 0.026(4) 0.036(5) 0.058(6) -0.005(4) -0.004(4) -0.002(4)
C57 0.032(5) 0.044(5) 0.056(6) -0.004(4) -0.006(4) 0.005(4)
N1 0.025(4) 0.031(4) 0.048(4) -0.001(3) -0.007(3) 0.001(3)
N2 0.028(4) 0.026(4) 0.047(4) 0.002(3) -0.010(3) -0.003(3)
N3 0.022(3) 0.034(4) 0.045(4) -0.003(3) -0.005(3) 0.003(3)
N4 0.037(4) 0.029(4) 0.046(4) 0.001(3) -0.001(3) -0.002(3)
N5 0.019(3) 0.039(4) 0.051(4) -0.002(3) 0.003(3) -0.003(3)
N6 0.028(4) 0.031(4) 0.050(4) -0.001(3) 0.002(3) 0.002(3)
U1 0.0229(2) 0.0285(2) 0.0427(2) -0.00098(10) -0.00331(15) 0.00122(9)

loop_
_atom_type_symbol
_atom_type_description
_atom_type_scat_dispersion_real
_atom_type_scat_dispersion_imag
_atom_type_scat_source
C C 0.0181 0.0091 'International Tables Vol C Tables 4.2.6.8 and 6.1.1.4'
H H 0.0000 0.0000 'International Tables Vol C Tables 4.2.6.8 and 6.1.1.4'
N N 0.0311 0.0180 'International Tables Vol C Tables 4.2.6.8 and 6.1.1.4'
U U -4.3638 13.4090 'International Tables Vol C Tables 4.2.6.8 and 6.1.1.4'

loop_
_geom_angle_atom_site_label_1
_geom_angle_atom_site_label_2
_geom_angle_atom_site_label_3
_geom_angle
_geom_angle_site_symmetry_1
_geom_angle_site_symmetry_3
_geom_angle_publ_flag
C2 C1 H1A 109.5 . . ?
C2 C1 H1B 109.5 . . ?
H1A C1 H1B 109.5 . . ?
C2 C1 H1C 109.5 . . ?
H1A C1 H1C 109.5 . . ?
H1B C1 H1C 109.5 . . ?
N1 C2 C3 117.5(7) . . ?
N1 C2 C1 124.8(8) . . ?
C3 C2 C1 117.7(8) . . ?
N2 C3 C4 122.6(8) . . ?
N2 C3 C2 116.7(8) . . ?
C4 C3 C2 120.6(7) . . ?
C5 C4 C3 117.8(8) . . ?
C5 C4 H4 121.1 . . ?
C3 C4 H4 121.1 . . ?
C4 C5 C6 119.5(8) . . ?
C4 C5 H5 120.2 . . ?
C6 C5 H5 120.2 . . ?
C7 C6 C5 118.3(8) . . ?
C7 C6 H6 120.8 . . ?
C5 C6 H6 120.8 . . ?
N2 C7 C6 123.5(8) . . ?
N2 C7 C8 115.1(7) . . ?
C6 C7 C8 121.2(8) . . ?
N3 C8 C7 117.9(7) . . ?
N3 C8 C9 125.3(8) . . ?
C7 C8 C9 116.8(8) . . ?
C8 C9 H9A 109.5 . . ?
C8 C9 H9B 109.5 . . ?
H9A C9 H9B 109.5 . . ?
C8 C9 H9C 109.5 . . ?
H9A C9 H9C 109.5 . . ?
H9B C9 H9C 109.5 . . ?
C15 C10 C11 121.6(8) . . ?
C15 C10 N1 120.5(8) . . ?
C11 C10 N1 117.9(8) . . ?
C12 C11 C10 117.8(9) . . ?
C12 C11 C16 120.9(8) . . ?
C10 C11 C16 121.2(8) . . ?
C11 C12 C13 121.9(9) . . ?
C11 C12 H12 119.1 . . ?
C13 C12 H12 119.1 . . ?
C14 C13 C12 117.5(9) . . ?
C14 C13 C17 122.6(10) . . ?
C12 C13 C17 119.8(10) . . ?
C13 C14 C15 123.6(9) . . ?
C13 C14 H14 118.2 . . ?
C15 C14 H14 118.2 . . ?
C10 C15 C14 117.4(9) . . ?
C10 C15 C18 121.4(9) . . ?
C14 C15 C18 121.2(9) . . ?
C11 C16 H16A 109.5 . . ?
C11 C16 H16B 109.5 . . ?
H16A C16 H16B 109.5 . . ?
C11 C16 H16C 109.5 . . ?
H16A C16 H16C 109.5 . . ?
H16B C16 H16C 109.5 . . ?
C13 C17 H17A 109.5 . . ?
C13 C17 H17B 109.5 . . ?
H17A C17 H17B 109.5 . . ?
C13 C17 H17C 109.5 . . ?
H17A C17 H17C 109.5 . . ?
H17B C17 H17C 109.5 . . ?
C15 C18 H18A 109.5 . . ?
C15 C18 H18B 109.5 . . ?
H18A C18 H18B 109.5 . . ?
C15 C18 H18C 109.5 . . ?
H18A C18 H18C 109.5 . . ?
H18B C18 H18C 109.5 . . ?
C20 C19 C24 122.0(8) . . ?
C20 C19 N3 119.3(7) . . ?
C24 C19 N3 118.7(7) . . ?
C19 C20 C21 117.4(8) . . ?
C19 C20 C25 122.3(8) . . ?
C21 C20 C25 120.3(9) . . ?
C22 C21 C20 122.5(8) . . ?
C22 C21 H21 118.8 . . ?
C20 C21 H21 118.8 . . ?
C21 C22 C23 118.5(8) . . ?
C21 C22 C26 120.6(9) . . ?
C23 C22 C26 120.9(8) . . ?
C24 C23 C22 121.5(8) . . ?
C24 C23 H23 119.2 . . ?
C22 C23 H23 119.2 . . ?
C23 C24 C19 118.0(8) . . ?
C23 C24 C27 121.3(8) . . ?
C19 C24 C27 120.6(8) . . ?
C20 C25 H25A 109.5 . . ?
C20 C25 H25B 109.5 . . ?
H25A C25 H25B 109.5 . . ?
C20 C25 H25C 109.5 . . ?
H25A C25 H25C 109.5 . . ?
H25B C25 H25C 109.5 . . ?
C22 C26 H26A 109.5 . . ?
C22 C26 H26B 109.5 . . ?
H26A C26 H26B 109.5 . . ?
C22 C26 H26C 109.5 . . ?
H26A C26 H26C 109.5 . . ?
H26B C26 H26C 109.5 . . ?
C24 C27 H27A 109.5 . . ?
C24 C27 H27B 109.5 . . ?
H27A C27 H27B 109.5 . . ?
C24 C27 H27C 109.5 . . ?
H27A C27 H27C 109.5 . . ?
H27B C27 H27C 109.5 . . ?
N4 C28 C33 122.2(8) . . ?
N4 C28 C29 119.6(8) . . ?
C33 C28 C29 118.1(8) . . ?
C30 C29 C28 118.0(8) . . ?
C30 C29 C34 125.2(8) . . ?
C28 C29 C34 116.8(7) . . ?
C29 C30 C31 124.8(9) . . ?
C29 C30 H30 117.6 . . ?
C31 C30 H30 117.6 . . ?
C30 C31 C32 117.0(9) . . ?
C30 C31 H31 121.5 . . ?
C32 C31 H31 121.5 . . ?
C31 C32 C33 123.4(9) . . ?
C31 C32 H32 118.3 . . ?
C33 C32 H32 118.3 . . ?
C32 C33 C28 118.7(8) . . ?
C32 C33 C36 120.0(8) . . ?
C28 C33 C36 121.3(8) . . ?
C35 C34 C29 114.2(7) . . ?
C35 C34 H34A 108.7 . . ?
C29 C34 H34A 108.7 . . ?
C35 C34 H34B 108.7 . . ?
C29 C34 H34B 108.7 . . ?
H34A C34 H34B 107.6 . . ?
C34 C35 H35A 109.5 . . ?
C34 C35 H35B 109.5 . . ?
H35A C35 H35B 109.5 . . ?
C34 C35 H35C 109.5 . . ?
H35A C35 H35C 109.5 . . ?
H35B C35 H35C 109.5 . . ?
C33 C36 C37 111.6(8) . . ?
C33 C36 H36A 109.3 . . ?
C37 C36 H36A 109.3 . . ?
C33 C36 H36B 109.3 . . ?
C37 C36 H36B 109.3 . . ?
H36A C36 H36B 108.0 . . ?
C36 C37 H37A 109.5 . . ?
C36 C37 H37B 109.5 . . ?
H37A C37 H37B 109.5 . . ?
C36 C37 H37C 109.5 . . ?
H37A C37 H37C 109.5 . . ?
H37B C37 H37C 109.5 . . ?
N5 C38 C39 119.5(9) . . ?
N5 C38 C43 119.3(9) . . ?
C39 C38 C43 121.1(8) . . ?
C40 C39 C38 117.6(9) . . ?
C40 C39 C44 123.6(9) . . ?
C38 C39 C44 118.7(8) . . ?
C39 C40 C41 122.0(8) . . ?
C39 C40 H40 119.0 . . ?
C41 C40 H40 119.0 . . ?
C42 C41 C40 119.2(9) . . ?
C42 C41 H41 120.4 . . ?
C40 C41 H41 120.4 . . ?
C43 C42 C41 121.0(10) . . ?
C43 C42 H42 119.5 . . ?
C41 C42 H42 119.5 . . ?
C42 C43 C38 118.9(9) . . ?
C42 C43 C46 123.3(10) . . ?
C38 C43 C46 117.8(8) . . ?
C39 C44 C45 114.5(8) . . ?
C39 C44 H44A 108.6 . . ?
C45 C44 H44A 108.6 . . ?
C39 C44 H44B 108.6 . . ?
C45 C44 H44B 108.6 . . ?
H44A C44 H44B 107.6 . . ?
C44 C45 H45A 109.5 . . ?
C44 C45 H45B 109.5 . . ?
H45A C45 H45B 109.5 . . ?
C44 C45 H45C 109.5 . . ?
H45A C45 H45C 109.5 . . ?
H45B C45 H45C 109.5 . . ?
C43 C46 C47 115.7(9) . . ?
C43 C46 H46A 108.4 . . ?
C47 C46 H46A 108.4 . . ?
C43 C46 H46B 108.4 . . ?
C47 C46 H46B 108.4 . . ?
H46A C46 H46B 107.4 . . ?
C46 C47 H47A 109.5 . . ?
C46 C47 H47B 109.5 . . ?
H47A C47 H47B 109.5 . . ?
C46 C47 H47C 109.5 . . ?
H47A C47 H47C 109.5 . . ?
H47B C47 H47C 109.5 . . ?
C49 C48 C53 119.3(8) . . ?
C49 C48 N6 122.3(8) . . ?
C53 C48 N6 118.3(7) . . ?
C50 C49 C48 119.0(9) . . ?
C50 C49 C54 118.7(9) . . ?
C48 C49 C54 122.1(8) . . ?
C51 C50 C49 122.1(9) . . ?
C51 C50 H50 118.9 . . ?
C49 C50 H50 118.9 . . ?
C50 C51 C52 119.6(8) . . ?
C50 C51 H51 120.2 . . ?
C52 C51 H51 120.2 . . ?
C51 C52 C53 120.1(8) . . ?
C51 C52 H52 120.0 . . ?
C53 C52 H52 120.0 . . ?
C52 C53 C48 119.8(8) . . ?
C52 C53 C56 118.3(8) . . ?
C48 C53 C56 121.9(7) . . ?
C49 C54 C55 111.7(8) . . ?
C49 C54 H54A 109.3 . . ?
C55 C54 H54A 109.3 . . ?
C49 C54 H54B 109.3 . . ?
C55 C54 H54B 109.3 . . ?
H54A C54 H54B 107.9 . . ?
C54 C55 H55A 109.5 . . ?
C54 C55 H55B 109.5 . . ?
H55A C55 H55B 109.5 . . ?
C54 C55 H55C 109.5 . . ?
H55A C55 H55C 109.5 . . ?
H55B C55 H55C 109.5 . . ?
C53 C56 C57 111.2(8) . . ?
C53 C56 H56A 109.4 . . ?
C57 C56 H56A 109.4 . . ?
C53 C56 H56B 109.4 . . ?
C57 C56 H56B 109.4 . . ?
H56A C56 H56B 108.0 . . ?
C56 C57 H57A 109.5 . . ?
C56 C57 H57B 109.5 . . ?
H57A C57 H57B 109.5 . . ?
C56 C57 H57C 109.5 . . ?
H57A C57 H57C 109.5 . . ?
H57B C57 H57C 109.5 . . ?
C2 N1 C10 116.0(7) . . ?
C2 N1 U1 122.0(6) . . ?
C10 N1 U1 122.0(5) . . ?
C7 N2 C3 118.3(7) . . ?
C7 N2 U1 121.4(5) . . ?
C3 N2 U1 120.3(6) . . ?
C8 N3 C19 117.5(7) . . ?
C8 N3 U1 122.9(6) . . ?
C19 N3 U1 119.6(5) . . ?
C28 N4 U1 171.1(6) . . ?
C38 N5 U1 159.9(7) . . ?
C48 N6 U1 172.2(6) . . ?
N6 U1 N4 168.4(3) . . ?
N6 U1 N5 95.0(3) . . ?
N4 U1 N5 96.6(3) . . ?
N6 U1 N3 92.2(3) . . ?
N4 U1 N3 86.5(3) . . ?
N5 U1 N3 103.7(3) . . ?
N6 U1 N2 83.9(2) . . ?
N4 U1 N2 85.3(3) . . ?
N5 U1 N2 166.2(3) . . ?
N3 U1 N2 62.6(2) . . ?
N6 U1 N1 85.5(2) . . ?
N4 U1 N1 85.9(3) . . ?
N5 U1 N1 130.8(3) . . ?
N3 U1 N1 125.4(2) . . ?
N2 U1 N1 62.9(2) . . ?

loop_
_geom_bond_atom_site_label_1
_geom_bond_atom_site_label_2
_geom_bond_distance
_geom_bond_site_symmetry_2
_geom_bond_publ_flag
C1 C2 1.515(12) . ?
C1 H1A 0.9800 . ?
C1 H1B 0.9800 . ?
C1 H1C 0.9800 . ?
C2 N1 1.288(11) . ?
C2 C3 1.494(12) . ?
C3 N2 1.358(10) . ?
C3 C4 1.402(12) . ?
C4 C5 1.389(13) . ?
C4 H4 0.9500 . ?
C5 C6 1.402(12) . ?
C5 H5 0.9500 . ?
C6 C7 1.380(11) . ?
C6 H6 0.9500 . ?
C7 N2 1.329(11) . ?
C7 C8 1.501(11) . ?
C8 N3 1.285(11) . ?
C8 C9 1.507(11) . ?
C9 H9A 0.9800 . ?
C9 H9B 0.9800 . ?
C9 H9C 0.9800 . ?
C10 C15 1.382(13) . ?
C10 C11 1.413(11) . ?
C10 N1 1.467(11) . ?
C11 C12 1.375(13) . ?
C11 C16 1.516(12) . ?
C12 C13 1.404(14) . ?
C12 H12 0.9500 . ?
C13 C14 1.364(13) . ?
C13 C17 1.510(14) . ?
C14 C15 1.385(13) . ?
C14 H14 0.9500 . ?
C15 C18 1.501(13) . ?
C16 H16A 0.9800 . ?
C16 H16B 0.9800 . ?
C16 H16C 0.9800 . ?
C17 H17A 0.9800 . ?
C17 H17B 0.9800 . ?
C17 H17C 0.9800 . ?
C18 H18A 0.9800 . ?
C18 H18B 0.9800 . ?
C18 H18C 0.9800 . ?
C19 C20 1.397(13) . ?
C19 C24 1.410(11) . ?
C19 N3 1.448(10) . ?
C20 C21 1.399(12) . ?
C20 C25 1.503(12) . ?
C21 C22 1.381(12) . ?
C21 H21 0.9500 . ?
C22 C23 1.406(12) . ?
C22 C26 1.517(12) . ?
C23 C24 1.387(12) . ?
C23 H23 0.9500 . ?
C24 C27 1.502(12) . ?
C25 H25A 0.9800 . ?
C25 H25B 0.9800 . ?
C25 H25C 0.9800 . ?
C26 H26A 0.9800 . ?
C26 H26B 0.9800 . ?
C26 H26C 0.9800 . ?
C27 H27A 0.9800 . ?
C27 H27B 0.9800 . ?
C27 H27C 0.9800 . ?
C28 N4 1.387(11) . ?
C28 C33 1.413(13) . ?
C28 C29 1.457(12) . ?
C29 C30 1.361(12) . ?
C29 C34 1.521(11) . ?
C30 C31 1.361(13) . ?
C30 H30 0.9500 . ?
C31 C32 1.379(14) . ?
C31 H31 0.9500 . ?
C32 C33 1.390(13) . ?
C32 H32 0.9500 . ?
C33 C36 1.503(12) . ?
C34 C35 1.518(12) . ?
C34 H34A 0.9900 . ?
C34 H34B 0.9900 . ?
C35 H35A 0.9800 . ?
C35 H35B 0.9800 . ?
C35 H35C 0.9800 . ?
C36 C37 1.521(14) . ?
C36 H36A 0.9900 . ?
C36 H36B 0.9900 . ?
C37 H37A 0.9800 . ?
C37 H37B 0.9800 . ?
C37 H37C 0.9800 . ?
C38 N5 1.373(11) . ?
C38 C39 1.419(13) . ?
C38 C43 1.430(14) . ?
C39 C40 1.388(12) . ?
C39 C44 1.509(13) . ?
C40 C41 1.411(14) . ?
C40 H40 0.9500 . ?
C41 C42 1.403(14) . ?
C41 H41 0.9500 . ?
C42 C43 1.379(13) . ?
C42 H42 0.9500 . ?
C43 C46 1.509(13) . ?
C44 C45 1.517(13) . ?
C44 H44A 0.9900 . ?
C44 H44B 0.9900 . ?
C45 H45A 0.9800 . ?
C45 H45B 0.9800 . ?
C45 H45C 0.9800 . ?
C46 C47 1.549(14) . ?
C46 H46A 0.9900 . ?
C46 H46B 0.9900 . ?
C47 H47A 0.9800 . ?
C47 H47B 0.9800 . ?
C47 H47C 0.9800 . ?
C48 C49 1.411(12) . ?
C48 C53 1.413(11) . ?
C48 N6 1.419(10) . ?
C49 C50 1.385(12) . ?
C49 C54 1.490(13) . ?
C50 C51 1.377(13) . ?
C50 H50 0.9500 . ?
C51 C52 1.391(13) . ?
C51 H51 0.9500 . ?
C52 C53 1.404(12) . ?
C52 H52 0.9500 . ?
C53 C56 1.500(12) . ?
C54 C55 1.526(14) . ?
C54 H54A 0.9900 . ?
C54 H54B 0.9900 . ?
C55 H55A 0.9800 . ?
C55 H55B 0.9800 . ?
C55 H55C 0.9800 . ?
C56 C57 1.533(13) . ?
C56 H56A 0.9900 . ?
C56 H56B 0.9900 . ?
C57 H57A 0.9800 . ?
C57 H57B 0.9800 . ?
C57 H57C 0.9800 . ?
N1 U1 2.599(7) . ?
N2 U1 2.587(7) . ?
N3 U1 2.548(8) . ?
N4 U1 1.989(7) . ?
N5 U1 2.030(7) . ?
N6 U1 1.970(7) . ?

loop_
_geom_torsion_atom_site_label_1
_geom_torsion_atom_site_label_2
_geom_torsion_atom_site_label_3
_geom_torsion_atom_site_label_4
_geom_torsion
_geom_torsion_site_symmetry_1
_geom_torsion_site_symmetry_2
_geom_torsion_site_symmetry_3
_geom_torsion_site_symmetry_4
_geom_torsion_publ_flag
N1 C2 C3 N2 -9.1(10) . . . . ?
C1 C2 C3 N2 172.4(7) . . . . ?
N1 C2 C3 C4 173.3(7) . . . . ?
C1 C2 C3 C4 -5.2(11) . . . . ?
N2 C3 C4 C5 0.1(12) . . . . ?
C2 C3 C4 C5 177.5(7) . . . . ?
C3 C4 C5 C6 -0.9(12) . . . . ?
C4 C5 C6 C7 1.3(12) . . . . ?
C5 C6 C7 N2 -0.9(13) . . . . ?
C5 C6 C7 C8 174.1(7) . . . . ?
N2 C7 C8 N3 2.0(11) . . . . ?
C6 C7 C8 N3 -173.4(8) . . . . ?
N2 C7 C8 C9 -179.2(7) . . . . ?
C6 C7 C8 C9 5.4(11) . . . . ?
C15 C10 C11 C12 3.5(13) . . . . ?
N1 C10 C11 C12 -175.8(8) . . . . ?
C15 C10 C11 C16 -178.8(9) . . . . ?
N1 C10 C11 C16 1.9(12) . . . . ?
C10 C11 C12 C13 -0.1(14) . . . . ?
C16 C11 C12 C13 -177.8(9) . . . . ?
C11 C12 C13 C14 -3.1(15) . . . . ?
C11 C12 C13 C17 173.1(9) . . . . ?
C12 C13 C14 C15 3.2(15) . . . . ?
C17 C13 C14 C15 -172.9(9) . . . . ?
C11 C10 C15 C14 -3.5(13) . . . . ?
N1 C10 C15 C14 175.8(8) . . . . ?
C11 C10 C15 C18 177.8(8) . . . . ?
N1 C10 C15 C18 -2.9(13) . . . . ?
C13 C14 C15 C10 0.0(14) . . . . ?
C13 C14 C15 C18 178.7(9) . . . . ?
C24 C19 C20 C21 0.5(14) . . . . ?
N3 C19 C20 C21 -178.6(8) . . . . ?
C24 C19 C20 C25 -178.5(9) . . . . ?
N3 C19 C20 C25 2.5(13) . . . . ?
C19 C20 C21 C22 -1.9(14) . . . . ?
C25 C20 C21 C22 177.1(9) . . . . ?
C20 C21 C22 C23 1.7(14) . . . . ?
C20 C21 C22 C26 -179.0(9) . . . . ?
C21 C22 C23 C24 0.0(13) . . . . ?
C26 C22 C23 C24 -179.4(9) . . . . ?
C22 C23 C24 C19 -1.3(13) . . . . ?
C22 C23 C24 C27 179.6(8) . . . . ?
C20 C19 C24 C23 1.1(13) . . . . ?
N3 C19 C24 C23 -179.9(8) . . . . ?
C20 C19 C24 C27 -179.8(8) . . . . ?
N3 C19 C24 C27 -0.8(12) . . . . ?
N4 C28 C29 C30 178.6(8) . . . . ?
C33 C28 C29 C30 2.2(13) . . . . ?
N4 C28 C29 C34 0.1(12) . . . . ?
C33 C28 C29 C34 -176.3(8) . . . . ?
C28 C29 C30 C31 -4.4(15) . . . . ?
C34 C29 C30 C31 174.0(9) . . . . ?
C29 C30 C31 C32 4.2(15) . . . . ?
C30 C31 C32 C33 -2.0(16) . . . . ?
C31 C32 C33 C28 0.1(16) . . . . ?
C31 C32 C33 C36 177.5(9) . . . . ?
N4 C28 C33 C32 -176.6(9) . . . . ?
C29 C28 C33 C32 -0.2(13) . . . . ?
N4 C28 C33 C36 6.0(14) . . . . ?
C29 C28 C33 C36 -177.6(8) . . . . ?
C30 C29 C34 C35 5.2(13) . . . . ?
C28 C29 C34 C35 -176.4(8) . . . . ?
C32 C33 C36 C37 -78.7(12) . . . . ?
C28 C33 C36 C37 98.7(10) . . . . ?
N5 C38 C39 C40 177.7(8) . . . . ?
C43 C38 C39 C40 -2.6(12) . . . . ?
N5 C38 C39 C44 -0.1(12) . . . . ?
C43 C38 C39 C44 179.6(8) . . . . ?
C38 C39 C40 C41 2.1(13) . . . . ?
C44 C39 C40 C41 179.8(8) . . . . ?
C39 C40 C41 C42 -0.2(13) . . . . ?
C40 C41 C42 C43 -1.3(13) . . . . ?
C41 C42 C43 C38 0.7(13) . . . . ?
C41 C42 C43 C46 -179.0(9) . . . . ?
N5 C38 C43 C42 -179.1(8) . . . . ?
C39 C38 C43 C42 1.2(13) . . . . ?
N5 C38 C43 C46 0.6(12) . . . . ?
C39 C38 C43 C46 -179.1(8) . . . . ?
C40 C39 C44 C45 2.9(12) . . . . ?
C38 C39 C44 C45 -179.5(8) . . . . ?
C42 C43 C46 C47 -16.1(14) . . . . ?
C38 C43 C46 C47 164.2(9) . . . . ?
C53 C48 C49 C50 4.6(13) . . . . ?
N6 C48 C49 C50 -172.6(8) . . . . ?
C53 C48 C49 C54 -171.1(8) . . . . ?
N6 C48 C49 C54 11.6(14) . . . . ?
C48 C49 C50 C51 -3.5(14) . . . . ?
C54 C49 C50 C51 172.4(9) . . . . ?
C49 C50 C51 C52 1.0(15) . . . . ?
C50 C51 C52 C53 0.4(14) . . . . ?
C51 C52 C53 C48 0.8(13) . . . . ?
C51 C52 C53 C56 178.1(8) . . . . ?
C49 C48 C53 C52 -3.4(12) . . . . ?
N6 C48 C53 C52 174.0(8) . . . . ?
C49 C48 C53 C56 179.5(8) . . . . ?
N6 C48 C53 C56 -3.1(12) . . . . ?
C50 C49 C54 C55 -76.8(11) . . . . ?
C48 C49 C54 C55 99.0(10) . . . . ?
C52 C53 C56 C57 -77.9(10) . . . . ?
C48 C53 C56 C57 99.2(9) . . . . ?
C3 C2 N1 C10 -173.8(7) . . . . ?
C1 C2 N1 C10 4.5(11) . . . . ?
C3 C2 N1 U1 7.4(9) . . . . ?
C1 C2 N1 U1 -174.2(6) . . . . ?
C15 C10 N1 C2 -95.2(10) . . . . ?
C11 C10 N1 C2 84.1(10) . . . . ?
C15 C10 N1 U1 83.5(9) . . . . ?
C11 C10 N1 U1 -97.2(8) . . . . ?
C6 C7 N2 C3 0.0(12) . . . . ?
C8 C7 N2 C3 -175.3(7) . . . . ?
C6 C7 N2 U1 176.3(6) . . . . ?
C8 C7 N2 U1 1.0(9) . . . . ?
C4 C3 N2 C7 0.4(11) . . . . ?
C2 C3 N2 C7 -177.1(7) . . . . ?
C4 C3 N2 U1 -175.9(6) . . . . ?
C2 C3 N2 U1 6.5(9) . . . . ?
C7 C8 N3 C19 175.3(7) . . . . ?
C9 C8 N3 C19 -3.4(12) . . . . ?
C7 C8 N3 U1 -4.2(10) . . . . ?
C9 C8 N3 U1 177.1(6) . . . . ?
C20 C19 N3 C8 -80.9(10) . . . . ?
C24 C19 N3 C8 100.0(9) . . . . ?
C20 C19 N3 U1 98.7(8) . . . . ?
C24 C19 N3 U1 -80.4(8) . . . . ?
C39 C38 N5 U1 -169.7(12) . . . . ?
C43 C38 N5 U1 11(2) . . . . ?
